data_7117767
loop_
_publ_author_name
'Pi, Rui'
'Zhou, Ming-Bo'
'Yang, Yuan'
'Gao, Cai'
'Song, Ren-Jie'
'Li, Jin-Heng'

_publ_section_title
;
 Rhodium(iii)-catalyzed oxidative bicyclization of 4-arylbut-3-yn-1-amines
 with internal alkynes through C-H functionalization.
;
_journal_issue 70
_journal_name_full 'Chemical communications (Cambridge, England)'
_journal_page_first 13550
_journal_page_last 13553
_journal_paper_doi 10.1039/c5cc05093f
_journal_volume 51
_journal_year 2015
_chemical_formula_moiety 'C31 H25 N O2 S'
_chemical_formula_sum 'C31 H25 N O2 S'
_chemical_formula_weight 475.58
_chemical_name_systematic
; 
 ? 
;
_space_group_IT_number 14
_symmetry_cell_setting monoclinic
_symmetry_space_group_name_Hall '-P 2ybc'
_symmetry_space_group_name_H-M 'P 1 21/c 1'
_atom_sites_solution_hydrogens geom
_atom_sites_solution_primary direct
_atom_sites_solution_secondary difmap
_audit_creation_method SHELXL-97
_audit_update_record
;
2015-05-05 deposited with the CCDC.
2015-07-15 downloaded from the CCDC.
;
_cell_angle_alpha 90.00
_cell_angle_beta 117.404(2)
_cell_angle_gamma 90.00
_cell_formula_units_Z 4
_cell_length_a 13.100(2)
_cell_length_b 16.350(3)
_cell_length_c 13.048(2)
_cell_measurement_reflns_used 4206
_cell_measurement_temperature 296(2)
_cell_measurement_theta_max 27.36
_cell_measurement_theta_min 2.21
_cell_volume 2481.1(7)
_computing_cell_refinement 'Bruker SAINT'
_computing_data_collection 'Bruker APEX2'
_computing_data_reduction 'Bruker SAINT'
_computing_molecular_graphics 'Bruker SHELXTL'
_computing_publication_material 'Bruker SHELXTL'
_computing_structure_refinement 'SHELXL-97 (Sheldrick, 2008)'
_computing_structure_solution 'SHELXS-97 (Sheldrick, 2008)'
_diffrn_ambient_temperature 296(2)
_diffrn_measured_fraction_theta_full 0.987
_diffrn_measured_fraction_theta_max 0.987
_diffrn_measurement_device_type 'Bruker APEX-II CCD'
_diffrn_measurement_method '\f and \w scans'
_diffrn_radiation_monochromator graphite
_diffrn_radiation_source 'fine-focus sealed tube'
_diffrn_radiation_type MoK\a
_diffrn_radiation_wavelength 0.71073
_diffrn_reflns_av_R_equivalents 0.0360
_diffrn_reflns_av_sigmaI/netI 0.0447
_diffrn_reflns_limit_h_max 16
_diffrn_reflns_limit_h_min -12
_diffrn_reflns_limit_k_max 18
_diffrn_reflns_limit_k_min -20
_diffrn_reflns_limit_l_max 16
_diffrn_reflns_limit_l_min -15
_diffrn_reflns_number 13901
_diffrn_reflns_theta_full 27.00
_diffrn_reflns_theta_max 27.00
_diffrn_reflns_theta_min 1.75
_exptl_absorpt_coefficient_mu 0.159
_exptl_absorpt_correction_T_max 0.9811
_exptl_absorpt_correction_T_min 0.9612
_exptl_absorpt_correction_type multi-scan
_exptl_absorpt_process_details 'SHELXS-97 (Sheldrick, 2008)'
_exptl_crystal_colour COLORLESS
_exptl_crystal_density_diffrn 1.273
_exptl_crystal_density_meas 1.273
_exptl_crystal_density_method 'not measured'
_exptl_crystal_description LUMP
_exptl_crystal_F_000 1000
_exptl_crystal_size_max 0.25
_exptl_crystal_size_mid 0.22
_exptl_crystal_size_min 0.12
_refine_diff_density_max 0.309
_refine_diff_density_min -0.429
_refine_diff_density_rms 0.040
_refine_ls_extinction_coef 0.0092(6)
_refine_ls_extinction_expression Fc^*^=kFc[1+0.001xFc^2^\l^3^/sin(2\q)]^-1/4^
_refine_ls_extinction_method SHELXL
_refine_ls_goodness_of_fit_ref 1.082
_refine_ls_hydrogen_treatment constr
_refine_ls_matrix_type full
_refine_ls_number_parameters 317
_refine_ls_number_reflns 5355
_refine_ls_number_restraints 0
_refine_ls_restrained_S_all 1.082
_refine_ls_R_factor_all 0.0913
_refine_ls_R_factor_gt 0.0572
_refine_ls_shift/su_max 0.001
_refine_ls_shift/su_mean 0.000
_refine_ls_structure_factor_coef Fsqd
_refine_ls_weighting_details 'calc w=1/[\s^2^(Fo^2^)+(0.0342P)^2^+1.3963P] where P=(Fo^2^+2Fc^2^)/3'
_refine_ls_weighting_scheme calc
_refine_ls_wR_factor_gt 0.1190
_refine_ls_wR_factor_ref 0.1338
_reflns_number_gt 3589
_reflns_number_total 5355
_reflns_threshold_expression >2sigma(I)
_cod_data_source_file c5cc05093f2.cif
_cod_data_source_block ljh003
_cod_depositor_comments
;
The following automatic conversions were performed:

'_symmetry_cell_setting' value 'Monoclinic' changed to 'monoclinic'
according to
/usr/data/users/saulius/crontab/automatic-downloads/current/RSC/lib/dictionaries/cif_core.dic
dictionary named 'cif_core.dic' version 2.4.2 from 2011-04-26.

'_exptl_absorpt_correction_type' value 'MULTI-SCAN' changed to
'multi-scan' according to
/usr/data/users/saulius/crontab/automatic-downloads/current/RSC/lib/dictionaries/cif_core.dic
dictionary named 'cif_core.dic' version 2.4.2 from 2011-04-26.

'_refine_ls_hydrogen_treatment' value 'CONSTR' changed to 'constr'
according to
/usr/data/users/saulius/crontab/automatic-downloads/current/RSC/lib/dictionaries/cif_core.dic
dictionary named 'cif_core.dic' version 2.4.2 from 2011-04-26.

Automatic conversion script
Id: cif_fix_values 3271 2015-04-21 07:52:19Z andrius 
;
_cod_original_cell_volume 2481.2(7)
_cod_original_sg_symbol_Hall -P2ybc
_cod_original_sg_symbol_H-M P2(1)/c
_cod_database_code 7117767

loop_
_symmetry_equiv_pos_as_xyz
'x, y, z'
'-x, y+1/2, -z+1/2'
'-x, -y, -z'
'x, -y-1/2, z-1/2'

loop_
_atom_site_label
_atom_site_type_symbol
_atom_site_fract_x
_atom_site_fract_y
_atom_site_fract_z
_atom_site_U_iso_or_equiv
_atom_site_adp_type
_atom_site_occupancy
_atom_site_symmetry_multiplicity
_atom_site_calc_flag
_atom_site_refinement_flags
S1 S 1.03802(6) 0.24960(4) 1.19197(5) 0.0512(2) Uani 1 1 d .
O1 O 1.15775(16) 0.23688(13) 1.26578(15) 0.0751(6) Uani 1 1 d .
C1 C 0.9612(2) 0.16474(15) 1.20070(19) 0.0491(6) Uani 1 1 d .
N1 N 1.02253(16) 0.25012(12) 1.05705(15) 0.0441(5) Uani 1 1 d .
O2 O 0.98316(17) 0.32167(10) 1.20430(14) 0.0598(5) Uani 1 1 d .
C2 C 1.0168(3) 0.09050(17) 1.2427(2) 0.0629(8) Uani 1 1 d .
H2 H 1.0966 0.0874 1.2767 0.075 Uiso 1 1 calc R
C3 C 0.9530(3) 0.02230(18) 1.2335(2) 0.0700(9) Uani 1 1 d .
H3 H 0.9904 -0.0272 1.2622 0.084 Uiso 1 1 calc R
C4 C 0.8344(3) 0.02494(17) 1.1827(2) 0.0650(8) Uani 1 1 d .
C5 C 0.7801(3) 0.10051(17) 1.1455(2) 0.0611(7) Uani 1 1 d .
H5 H 0.7005 0.1039 1.1142 0.073 Uiso 1 1 calc R
C6 C 0.8429(2) 0.17024(15) 1.1545(2) 0.0514(6) Uani 1 1 d .
H6 H 0.8062 0.2204 1.1297 0.062 Uiso 1 1 calc R
C7 C 0.7630(4) -0.05119(19) 1.1650(3) 0.0973(12) Uani 1 1 d .
H7A H 0.6830 -0.0369 1.1287 0.146 Uiso 1 1 calc R
H7B H 0.7831 -0.0763 1.2384 0.146 Uiso 1 1 calc R
H7C H 0.7775 -0.0888 1.1168 0.146 Uiso 1 1 calc R
C8 C 1.0669(2) 0.17400(15) 1.0260(2) 0.0526(6) Uani 1 1 d .
H8A H 1.1204 0.1455 1.0952 0.063 Uiso 1 1 calc R
H8B H 1.1061 0.1878 0.9808 0.063 Uiso 1 1 calc R
C9 C 0.96149(19) 0.12053(15) 0.95548(19) 0.0462(6) Uani 1 1 d .
H9A H 0.9677 0.0934 0.8924 0.055 Uiso 1 1 calc R
H9B H 0.9504 0.0798 1.0035 0.055 Uiso 1 1 calc R
C10 C 0.86633(19) 0.18277(13) 0.91171(17) 0.0380(5) Uani 1 1 d .
C11 C 0.75086(19) 0.17236(13) 0.82719(17) 0.0383(5) Uani 1 1 d .
C12 C 0.67739(19) 0.23855(14) 0.79969(17) 0.0389(5) Uani 1 1 d .
C13 C 0.71842(19) 0.31653(14) 0.85243(17) 0.0397(5) Uani 1 1 d .
C14 C 0.6455(2) 0.38621(15) 0.8229(2) 0.0496(6) Uani 1 1 d .
H14 H 0.5682 0.3807 0.7705 0.059 Uiso 1 1 calc R
C15 C 0.6865(2) 0.46052(16) 0.8696(2) 0.0579(7) Uani 1 1 d .
H15 H 0.6368 0.5050 0.8498 0.069 Uiso 1 1 calc R
C16 C 0.8030(3) 0.47112(16) 0.9473(2) 0.0580(7) Uani 1 1 d .
H16 H 0.8307 0.5229 0.9764 0.070 Uiso 1 1 calc R
C17 C 0.8756(2) 0.40610(14) 0.9803(2) 0.0491(6) Uani 1 1 d .
H17 H 0.9527 0.4136 1.0325 0.059 Uiso 1 1 calc R
C18 C 0.83535(19) 0.32676(13) 0.93617(17) 0.0392(5) Uani 1 1 d .
C19 C 0.90429(18) 0.25593(13) 0.96709(17) 0.0373(5) Uani 1 1 d .
C20 C 0.5528(2) 0.22913(14) 0.71464(19) 0.0432(5) Uani 1 1 d .
C21 C 0.4737(2) 0.20534(18) 0.7502(2) 0.0633(7) Uani 1 1 d .
H21 H 0.4977 0.1947 0.8279 0.076 Uiso 1 1 calc R
C22 C 0.3581(2) 0.1969(2) 0.6715(3) 0.0776(9) Uani 1 1 d .
H22 H 0.3054 0.1812 0.6970 0.093 Uiso 1 1 calc R
C23 C 0.3218(2) 0.21143(18) 0.5570(3) 0.0706(9) Uani 1 1 d .
H23 H 0.2448 0.2044 0.5042 0.085 Uiso 1 1 calc R
C24 C 0.3987(3) 0.2363(2) 0.5203(2) 0.0732(9) Uani 1 1 d .
H24 H 0.3740 0.2476 0.4426 0.088 Uiso 1 1 calc R
C25 C 0.5134(2) 0.24476(18) 0.5984(2) 0.0625(7) Uani 1 1 d .
H25 H 0.5652 0.2613 0.5723 0.075 Uiso 1 1 calc R
C26 C 0.71156(19) 0.08874(14) 0.77812(19) 0.0414(5) Uani 1 1 d .
C27 C 0.6978(2) 0.02923(16) 0.8454(2) 0.0566(7) Uani 1 1 d .
H27 H 0.7126 0.0421 0.9204 0.068 Uiso 1 1 calc R
C28 C 0.6626(2) -0.04893(17) 0.8047(3) 0.0640(8) Uani 1 1 d .
H28 H 0.6541 -0.0880 0.8520 0.077 Uiso 1 1 calc R
C29 C 0.6404(3) -0.06873(18) 0.6955(3) 0.0686(8) Uani 1 1 d .
H29 H 0.6161 -0.1212 0.6674 0.082 Uiso 1 1 calc R
C30 C 0.6540(3) -0.0111(2) 0.6271(3) 0.0796(10) Uani 1 1 d .
H30 H 0.6390 -0.0247 0.5523 0.095 Uiso 1 1 calc R
C31 C 0.6898(3) 0.06740(17) 0.6679(2) 0.0655(8) Uani 1 1 d .
H31 H 0.6993 0.1059 0.6205 0.079 Uiso 1 1 calc R

loop_
_atom_site_aniso_label
_atom_site_aniso_U_11
_atom_site_aniso_U_22
_atom_site_aniso_U_33
_atom_site_aniso_U_23
_atom_site_aniso_U_13
_atom_site_aniso_U_12
S1 0.0525(4) 0.0479(4) 0.0365(3) -0.0038(3) 0.0061(3) -0.0014(3)
O1 0.0532(12) 0.0856(15) 0.0491(10) -0.0024(10) -0.0086(9) -0.0011(10)
C1 0.0630(17) 0.0429(14) 0.0377(11) 0.0027(10) 0.0201(12) 0.0066(12)
N1 0.0362(10) 0.0445(11) 0.0417(10) -0.0036(9) 0.0094(9) -0.0024(9)
O2 0.0816(13) 0.0427(10) 0.0475(9) -0.0107(8) 0.0231(10) -0.0031(9)
C2 0.079(2) 0.0522(17) 0.0500(14) 0.0132(13) 0.0239(15) 0.0183(15)
C3 0.112(3) 0.0434(17) 0.0604(17) 0.0144(13) 0.0444(19) 0.0188(17)
C4 0.110(3) 0.0423(16) 0.0605(16) 0.0005(13) 0.0545(19) -0.0043(16)
C5 0.078(2) 0.0544(17) 0.0663(17) -0.0017(14) 0.0465(16) -0.0023(15)
C6 0.0696(18) 0.0385(14) 0.0534(14) 0.0025(11) 0.0346(14) 0.0071(13)
C7 0.154(4) 0.054(2) 0.114(3) -0.0026(19) 0.088(3) -0.020(2)
C8 0.0396(14) 0.0562(16) 0.0561(14) -0.0061(12) 0.0169(12) 0.0032(12)
C9 0.0406(13) 0.0458(14) 0.0440(12) -0.0049(11) 0.0124(11) 0.0054(11)
C10 0.0386(12) 0.0388(13) 0.0340(10) 0.0000(9) 0.0145(10) 0.0009(10)
C11 0.0396(13) 0.0384(12) 0.0327(10) -0.0012(9) 0.0132(10) -0.0025(10)
C12 0.0375(12) 0.0420(13) 0.0341(10) 0.0015(10) 0.0138(10) 0.0010(10)
C13 0.0439(13) 0.0383(13) 0.0358(11) 0.0021(10) 0.0174(11) 0.0020(10)
C14 0.0483(15) 0.0478(15) 0.0480(13) 0.0015(11) 0.0183(12) 0.0092(12)
C15 0.0700(19) 0.0406(15) 0.0600(16) 0.0020(12) 0.0273(15) 0.0141(13)
C16 0.079(2) 0.0339(14) 0.0578(15) -0.0036(12) 0.0290(15) -0.0021(13)
C17 0.0564(16) 0.0398(14) 0.0449(12) -0.0018(11) 0.0181(12) -0.0059(12)
C18 0.0444(13) 0.0373(13) 0.0341(10) 0.0006(9) 0.0166(10) -0.0017(10)
C19 0.0354(11) 0.0396(13) 0.0326(10) 0.0002(10) 0.0120(9) -0.0019(10)
C20 0.0384(13) 0.0395(13) 0.0453(12) -0.0029(10) 0.0137(11) 0.0025(10)
C21 0.0473(16) 0.076(2) 0.0629(16) 0.0117(15) 0.0223(14) 0.0009(14)
C22 0.0447(17) 0.079(2) 0.107(3) 0.010(2) 0.0331(19) -0.0030(15)
C23 0.0402(16) 0.0575(18) 0.083(2) -0.0126(16) 0.0021(16) 0.0049(13)
C24 0.0547(18) 0.090(2) 0.0498(15) -0.0108(15) 0.0027(14) 0.0083(17)
C25 0.0476(15) 0.085(2) 0.0447(13) -0.0019(14) 0.0127(13) -0.0009(15)
C26 0.0348(12) 0.0404(13) 0.0414(11) -0.0041(10) 0.0111(10) 0.0005(10)
C27 0.0623(17) 0.0519(16) 0.0471(13) -0.0049(12) 0.0179(13) -0.0112(13)
C28 0.0629(18) 0.0476(16) 0.0729(18) 0.0001(14) 0.0238(16) -0.0125(14)
C29 0.0657(19) 0.0498(17) 0.089(2) -0.0237(16) 0.0339(17) -0.0161(14)
C30 0.107(3) 0.070(2) 0.0688(19) -0.0313(17) 0.046(2) -0.0236(19)
C31 0.091(2) 0.0556(17) 0.0557(15) -0.0139(13) 0.0385(16) -0.0163(16)

loop_
_atom_type_symbol
_atom_type_description
_atom_type_scat_dispersion_real
_atom_type_scat_dispersion_imag
_atom_type_scat_source
C C 0.0033 0.0016 'International Tables Vol C Tables 4.2.6.8 and 6.1.1.4'
H H 0.0000 0.0000 'International Tables Vol C Tables 4.2.6.8 and 6.1.1.4'
N N 0.0061 0.0033 'International Tables Vol C Tables 4.2.6.8 and 6.1.1.4'
O O 0.0106 0.0060 'International Tables Vol C Tables 4.2.6.8 and 6.1.1.4'
S S 0.1246 0.1234 'International Tables Vol C Tables 4.2.6.8 and 6.1.1.4'

loop_
_geom_angle_atom_site_label_1
_geom_angle_atom_site_label_2
_geom_angle_atom_site_label_3
_geom_angle
O2 S1 O1 119.85(12)
O2 S1 N1 106.88(10)
O1 S1 N1 105.86(11)
O2 S1 C1 108.24(12)
O1 S1 C1 109.08(13)
N1 S1 C1 106.10(10)
C6 C1 C2 120.5(3)
C6 C1 S1 118.88(19)
C2 C1 S1 120.3(2)
C19 N1 C8 103.70(17)
C19 N1 S1 114.66(15)
C8 N1 S1 113.77(15)
C3 C2 C1 119.3(3)
C3 C2 H2 120.3
C1 C2 H2 120.3
C2 C3 C4 121.6(3)
C2 C3 H3 119.2
C4 C3 H3 119.2
C3 C4 C5 118.3(3)
C3 C4 C7 121.9(3)
C5 C4 C7 119.8(3)
C6 C5 C4 120.9(3)
C6 C5 H5 119.5
C4 C5 H5 119.5
C5 C6 C1 119.2(2)
C5 C6 H6 120.4
C1 C6 H6 120.4
C4 C7 H7A 109.5
C4 C7 H7B 109.5
H7A C7 H7B 109.5
C4 C7 H7C 109.5
H7A C7 H7C 109.5
H7B C7 H7C 109.5
N1 C8 C9 106.25(18)
N1 C8 H8A 110.5
C9 C8 H8A 110.5
N1 C8 H8B 110.5
C9 C8 H8B 110.5
H8A C8 H8B 108.7
C10 C9 C8 101.69(19)
C10 C9 H9A 111.4
C8 C9 H9A 111.4
C10 C9 H9B 111.4
C8 C9 H9B 111.4
H9A C9 H9B 109.3
C19 C10 C11 121.1(2)
C19 C10 C9 110.80(19)
C11 C10 C9 128.1(2)
C12 C11 C10 118.4(2)
C12 C11 C26 122.9(2)
C10 C11 C26 118.53(19)
C11 C12 C13 120.7(2)
C11 C12 C20 120.2(2)
C13 C12 C20 119.14(19)
C14 C13 C18 117.7(2)
C14 C13 C12 121.8(2)
C18 C13 C12 120.5(2)
C15 C14 C13 121.3(2)
C15 C14 H14 119.4
C13 C14 H14 119.4
C14 C15 C16 120.7(2)
C14 C15 H15 119.6
C16 C15 H15 119.6
C17 C16 C15 120.2(2)
C17 C16 H16 119.9
C15 C16 H16 119.9
C16 C17 C18 120.8(2)
C16 C17 H17 119.6
C18 C17 H17 119.6
C19 C18 C17 124.5(2)
C19 C18 C13 116.40(19)
C17 C18 C13 119.1(2)
C10 C19 C18 122.6(2)
C10 C19 N1 111.27(19)
C18 C19 N1 126.12(19)
C21 C20 C25 117.7(2)
C21 C20 C12 120.9(2)
C25 C20 C12 121.5(2)
C20 C21 C22 120.9(3)
C20 C21 H21 119.5
C22 C21 H21 119.5
C23 C22 C21 120.2(3)
C23 C22 H22 119.9
C21 C22 H22 119.9
C24 C23 C22 119.7(3)
C24 C23 H23 120.1
C22 C23 H23 120.1
C23 C24 C25 120.0(3)
C23 C24 H24 120.0
C25 C24 H24 120.0
C24 C25 C20 121.4(3)
C24 C25 H25 119.3
C20 C25 H25 119.3
C31 C26 C27 117.5(2)
C31 C26 C11 122.9(2)
C27 C26 C11 119.5(2)
C26 C27 C28 121.8(2)
C26 C27 H27 119.1
C28 C27 H27 119.1
C29 C28 C27 119.9(3)
C29 C28 H28 120.1
C27 C28 H28 120.1
C28 C29 C30 119.6(3)
C28 C29 H29 120.2
C30 C29 H29 120.2
C29 C30 C31 120.8(3)
C29 C30 H30 119.6
C31 C30 H30 119.6
C26 C31 C30 120.4(3)
C26 C31 H31 119.8
C30 C31 H31 119.8

loop_
_geom_bond_atom_site_label_1
_geom_bond_atom_site_label_2
_geom_bond_distance
S1 O2 1.4274(18)
S1 O1 1.4284(19)
S1 N1 1.6768(19)
S1 C1 1.748(3)
C1 C6 1.383(3)
C1 C2 1.392(3)
N1 C19 1.453(3)
N1 C8 1.506(3)
C2 C3 1.365(4)
C2 H2 0.9300
C3 C4 1.382(4)
C3 H3 0.9300
C4 C5 1.396(4)
C4 C7 1.509(4)
C5 C6 1.379(4)
C5 H5 0.9300
C6 H6 0.9300
C7 H7A 0.9600
C7 H7B 0.9600
C7 H7C 0.9600
C8 C9 1.533(3)
C8 H8A 0.9700
C8 H8B 0.9700
C9 C10 1.503(3)
C9 H9A 0.9700
C9 H9B 0.9700
C10 C19 1.367(3)
C10 C11 1.413(3)
C11 C12 1.381(3)
C11 C26 1.497(3)
C12 C13 1.431(3)
C12 C20 1.501(3)
C13 C14 1.421(3)
C13 C18 1.424(3)
C14 C15 1.355(3)
C14 H14 0.9300
C15 C16 1.401(4)
C15 H15 0.9300
C16 C17 1.358(3)
C16 H16 0.9300
C17 C18 1.419(3)
C17 H17 0.9300
C18 C19 1.409(3)
C20 C21 1.372(3)
C20 C25 1.383(3)
C21 C22 1.391(4)
C21 H21 0.9300
C22 C23 1.364(4)
C22 H22 0.9300
C23 C24 1.362(4)
C23 H23 0.9300
C24 C25 1.380(4)
C24 H24 0.9300
C25 H25 0.9300
C26 C31 1.376(3)
C26 C27 1.377(3)
C27 C28 1.379(4)
C27 H27 0.9300
C28 C29 1.356(4)
C28 H28 0.9300
C29 C30 1.364(4)
C29 H29 0.9300
C30 C31 1.387(4)
C30 H30 0.9300
C31 H31 0.9300

loop_
_geom_torsion_atom_site_label_1
_geom_torsion_atom_site_label_2
_geom_torsion_atom_site_label_3
_geom_torsion_atom_site_label_4
_geom_torsion
O2 S1 C1 C6 35.5(2)
O1 S1 C1 C6 167.49(19)
N1 S1 C1 C6 -78.9(2)
O2 S1 C1 C2 -151.01(19)
O1 S1 C1 C2 -19.1(2)
N1 S1 C1 C2 94.6(2)
O2 S1 N1 C19 -55.81(18)
O1 S1 N1 C19 175.37(16)
C1 S1 N1 C19 59.54(18)
O2 S1 N1 C8 -174.95(15)
O1 S1 N1 C8 56.23(18)
C1 S1 N1 C8 -59.60(18)
C6 C1 C2 C3 2.6(4)
S1 C1 C2 C3 -170.7(2)
C1 C2 C3 C4 0.5(4)
C2 C3 C4 C5 -3.2(4)
C2 C3 C4 C7 175.8(3)
C3 C4 C5 C6 2.8(4)
C7 C4 C5 C6 -176.2(2)
C4 C5 C6 C1 0.2(4)
C2 C1 C6 C5 -3.0(4)
S1 C1 C6 C5 170.46(18)
C19 N1 C8 C9 -25.1(2)
S1 N1 C8 C9 100.15(19)
N1 C8 C9 C10 22.4(2)
C8 C9 C10 C19 -11.7(2)
C8 C9 C10 C11 169.4(2)
C19 C10 C11 C12 1.4(3)
C9 C10 C11 C12 -179.8(2)
C19 C10 C11 C26 -174.0(2)
C9 C10 C11 C26 4.7(3)
C10 C11 C12 C13 2.3(3)
C26 C11 C12 C13 177.6(2)
C10 C11 C12 C20 -177.04(19)
C26 C11 C12 C20 -1.8(3)
C11 C12 C13 C14 177.9(2)
C20 C12 C13 C14 -2.7(3)
C11 C12 C13 C18 -1.4(3)
C20 C12 C13 C18 177.99(19)
C18 C13 C14 C15 2.3(3)
C12 C13 C14 C15 -177.0(2)
C13 C14 C15 C16 1.1(4)
C14 C15 C16 C17 -2.6(4)
C15 C16 C17 C18 0.6(4)
C16 C17 C18 C19 -179.0(2)
C16 C17 C18 C13 2.8(3)
C14 C13 C18 C19 177.50(19)
C12 C13 C18 C19 -3.2(3)
C14 C13 C18 C17 -4.2(3)
C12 C13 C18 C17 175.2(2)
C11 C10 C19 C18 -6.4(3)
C9 C10 C19 C18 174.66(19)
C11 C10 C19 N1 174.92(18)
C9 C10 C19 N1 -4.0(3)
C17 C18 C19 C10 -171.2(2)
C13 C18 C19 C10 7.1(3)
C17 C18 C19 N1 7.3(3)
C13 C18 C19 N1 -174.44(19)
C8 N1 C19 C10 18.3(2)
S1 N1 C19 C10 -106.31(19)
C8 N1 C19 C18 -160.3(2)
S1 N1 C19 C18 75.1(2)
C11 C12 C20 C21 88.2(3)
C13 C12 C20 C21 -91.2(3)
C11 C12 C20 C25 -92.4(3)
C13 C12 C20 C25 88.2(3)
C25 C20 C21 C22 0.4(4)
C12 C20 C21 C22 179.8(3)
C20 C21 C22 C23 0.6(5)
C21 C22 C23 C24 -1.6(5)
C22 C23 C24 C25 1.6(5)
C23 C24 C25 C20 -0.5(5)
C21 C20 C25 C24 -0.4(4)
C12 C20 C25 C24 -179.8(2)
C12 C11 C26 C31 77.5(3)
C10 C11 C26 C31 -107.2(3)
C12 C11 C26 C27 -103.6(3)
C10 C11 C26 C27 71.7(3)
C31 C26 C27 C28 -0.6(4)
C11 C26 C27 C28 -179.5(2)
C26 C27 C28 C29 -0.1(4)
C27 C28 C29 C30 0.5(5)
C28 C29 C30 C31 -0.2(5)
C27 C26 C31 C30 0.9(4)
C11 C26 C31 C30 179.8(3)
C29 C30 C31 C26 -0.5(5)
